data_2210364
loop_
_publ_author_name
'Torre, Jos\'e M. de la '
'Cobo, Justo'
'Nogueras, Manuel'
'Low, John Nicolson'

_publ_section_title
;
 6-Chloro-4-(dimethylaminomethyleneamino)-2-(methylsulfanyl)pyrimidine
;
_journal_coeditor_code OM2046
_journal_issue 9
_journal_name_full 'Acta Crystallographica Section E'
_journal_page_first o3910
_journal_page_last o3911
_journal_paper_doi 10.1107/S1600536806032004
_journal_volume 62
_journal_year 2006
_chemical_formula_iupac 'C8 H11 Cl N4 S'
_chemical_formula_moiety 'C8 H11 Cl N4 S'
_chemical_formula_sum 'C8 H11 Cl N4 S'
_chemical_formula_weight 230.72
_chemical_name_common N'-[6-chloro-2-(methylsulfanyl)-4-pyrimidinyl]-N,N-dimethyliminoformamide
_chemical_name_systematic
;
6-Chloro-4-(dimethylaminomethyleneamino)-2-(methylsulfanyl)pyrimidine
;
_space_group_IT_number 2
_symmetry_cell_setting triclinic
_symmetry_space_group_name_Hall '-P 1'
_symmetry_space_group_name_H-M 'P -1'
_atom_sites_solution_hydrogens geom
_atom_sites_solution_primary direct
_atom_sites_solution_secondary difmap
_cell_angle_alpha 111.973(2)
_cell_angle_beta 91.661(2)
_cell_angle_gamma 114.566(2)
_cell_formula_units_Z 2
_cell_length_a 7.4817(2)
_cell_length_b 8.5739(2)
_cell_length_c 9.818(3)
_cell_measurement_reflns_used 2378
_cell_measurement_temperature 120(2)
_cell_measurement_theta_max 27.49
_cell_measurement_theta_min 4.17
_cell_volume 518.31(16)
_computing_cell_refinement 'DIRAX/LSQ (Duisenberg <i>et al.</i>,  2000)'
_computing_data_collection 'COLLECT (Bruker--Nonius, 2004)'
_computing_data_reduction 'EVALCCD (Duisenberg <i>et al.</i>,  2003)'
_computing_molecular_graphics 'PLATON (Spek, 2003)'
_computing_publication_material 'SHELXL97  and WordPerfect macro PRPKAPPA (Ferguson, 1999)'
_computing_structure_refinement 'OSCAIL (McArdle, 2003) and SHELXL97 (Sheldrick, 1997)'
_computing_structure_solution 'SIR2004 (Burla <i>et al.</i>,  2005)'
_diffrn_ambient_temperature 120(2)
_diffrn_measured_fraction_theta_full 0.996
_diffrn_measured_fraction_theta_max 0.996
_diffrn_measurement_device '95mm CCD camera on \k-goniostat'
_diffrn_measurement_device_type 'Nonius KappaCCD'
_diffrn_measurement_method '\f and \w'
_diffrn_radiation_type 'Mo K\a'
_diffrn_radiation_wavelength 0.71069
_diffrn_reflns_av_R_equivalents 0.0315
_diffrn_reflns_av_sigmaI/netI 0.0234
_diffrn_reflns_limit_h_max 9
_diffrn_reflns_limit_h_min -9
_diffrn_reflns_limit_k_max 11
_diffrn_reflns_limit_k_min -11
_diffrn_reflns_limit_l_max 12
_diffrn_reflns_limit_l_min -12
_diffrn_reflns_number 12192
_diffrn_reflns_theta_full 27.49
_diffrn_reflns_theta_max 27.49
_diffrn_reflns_theta_min 4.17
_exptl_absorpt_coefficient_mu 0.535
_exptl_absorpt_correction_T_max 0.9005
_exptl_absorpt_correction_T_min 0.8559
_exptl_absorpt_correction_type multi-scan
_exptl_absorpt_process_details '(SADABS; Sheldrick, 2003)'
_exptl_crystal_colour colourless
_exptl_crystal_density_diffrn 1.478
_exptl_crystal_density_method 'not measured'
_exptl_crystal_description block
_exptl_crystal_F_000 240
_exptl_crystal_size_max 0.30
_exptl_crystal_size_mid 0.30
_exptl_crystal_size_min 0.20
_refine_diff_density_max 0.431
_refine_diff_density_min -0.358
_refine_ls_extinction_method none
_refine_ls_goodness_of_fit_ref 1.131
_refine_ls_hydrogen_treatment constr
_refine_ls_matrix_type full
_refine_ls_number_parameters 130
_refine_ls_number_reflns 2378
_refine_ls_number_restraints 0
_refine_ls_restrained_S_all 1.131
_refine_ls_R_factor_all 0.0500
_refine_ls_R_factor_gt 0.0401
_refine_ls_shift/su_max 0.000
_refine_ls_shift/su_mean 0.000
_refine_ls_structure_factor_coef Fsqd
_refine_ls_weighting_details 'w=1/[\s^2^(Fo^2^)+(0.0456P)^2^+0.5109P] where P=(Fo^2^+2Fc^2^)/3'
_refine_ls_weighting_scheme calc
_refine_ls_wR_factor_gt 0.0967
_refine_ls_wR_factor_ref 0.1057
_reflns_number_gt 2015
_reflns_number_total 2378
_reflns_threshold_expression I>2\s(I)
_cod_data_source_file om2046.cif
_cod_data_source_block I
_cod_original_cell_volume 518.31(15)
_cod_database_code 2210364
_cod_database_fobs_code 2210364

loop_
_symmetry_equiv_pos_as_xyz
'x, y, z'
'-x, -y, -z'

loop_
_atom_site_type_symbol
_atom_site_label
_atom_site_fract_x
_atom_site_fract_y
_atom_site_fract_z
_atom_site_U_iso_or_equiv
_atom_site_adp_type
_atom_site_calc_flag
_atom_site_refinement_flags
_atom_site_occupancy
N N1 0.7202(2) 0.4345(2) 0.35311(18) 0.0187(3) Uani d . 1
C C2 0.7336(3) 0.4427(3) 0.4933(2) 0.0171(4) Uani d . 1
S S2 0.71334(8) 0.23243(7) 0.49580(5) 0.02132(15) Uani d . 1
C C21 0.7347(3) 0.2824(3) 0.6919(2) 0.0255(4) Uani d . 1
N N3 0.7589(2) 0.5869(2) 0.62132(18) 0.0176(3) Uani d . 1
C C4 0.7747(3) 0.7458(3) 0.6112(2) 0.0172(4) Uani d . 1
N N4 0.8032(2) 0.9024(2) 0.73831(18) 0.0192(3) Uani d . 1
C C41 0.7393(3) 0.8703(3) 0.8511(2) 0.0183(4) Uani d . 1
N N41 0.7704(2) 1.0073(2) 0.98542(18) 0.0195(3) Uani d . 1
C C43 0.8898(3) 1.2062(3) 1.0181(2) 0.0241(4) Uani d . 1
C C44 0.6831(3) 0.9661(3) 1.1064(2) 0.0234(4) Uani d . 1
C C5 0.7678(3) 0.7549(3) 0.4712(2) 0.0191(4) Uani d . 1
C C6 0.7360(3) 0.5939(3) 0.3494(2) 0.0185(4) Uani d . 1
Cl Cl6 0.70810(8) 0.58526(7) 0.16889(5) 0.02420(15) Uani d . 1
H H21A 0.7244 0.1718 0.7059 0.038 Uiso calc R 1
H H21B 0.6262 0.3111 0.7275 0.038 Uiso calc R 1
H H21C 0.8652 0.3914 0.7495 0.038 Uiso calc R 1
H H41 0.6665 0.7426 0.8370 0.022 Uiso calc R 1
H H43A 0.9684 1.2170 0.9409 0.036 Uiso calc R 1
H H43B 0.9814 1.2724 1.1170 0.036 Uiso calc R 1
H H43C 0.8002 1.2632 1.0183 0.036 Uiso calc R 1
H H44A 0.5920 0.8302 1.0680 0.035 Uiso calc R 1
H H44B 0.6078 1.0377 1.1441 0.035 Uiso calc R 1
H H44C 0.7910 1.0027 1.1885 0.035 Uiso calc R 1
H H5 0.7842 0.8662 0.4618 0.023 Uiso calc R 1

loop_
_atom_site_aniso_label
_atom_site_aniso_U_11
_atom_site_aniso_U_22
_atom_site_aniso_U_33
_atom_site_aniso_U_12
_atom_site_aniso_U_13
_atom_site_aniso_U_23
N1 0.0197(8) 0.0177(8) 0.0186(8) 0.0086(7) 0.0043(6) 0.0077(6)
C2 0.0159(9) 0.0168(9) 0.0173(9) 0.0072(7) 0.0030(7) 0.0064(7)
S2 0.0301(3) 0.0171(2) 0.0182(3) 0.0133(2) 0.00435(19) 0.00624(19)
C21 0.0362(12) 0.0228(10) 0.0195(10) 0.0149(9) 0.0050(8) 0.0094(8)
N3 0.0191(8) 0.0167(8) 0.0170(8) 0.0088(6) 0.0024(6) 0.0065(6)
C4 0.0153(8) 0.0160(9) 0.0185(9) 0.0069(7) 0.0023(7) 0.0062(7)
N4 0.0217(8) 0.0176(8) 0.0172(8) 0.0098(7) 0.0023(6) 0.0055(6)
C41 0.0179(9) 0.0154(9) 0.0188(9) 0.0087(7) 0.0017(7) 0.0036(7)
N41 0.0220(8) 0.0178(8) 0.0184(8) 0.0100(7) 0.0032(6) 0.0064(7)
C43 0.0299(11) 0.0174(9) 0.0222(10) 0.0112(8) 0.0031(8) 0.0054(8)
C44 0.0266(10) 0.0270(10) 0.0187(9) 0.0146(9) 0.0064(8) 0.0091(8)
C5 0.0203(9) 0.0163(9) 0.0210(9) 0.0084(8) 0.0040(7) 0.0084(8)
C6 0.0174(9) 0.0222(9) 0.0174(9) 0.0097(8) 0.0040(7) 0.0093(8)
Cl6 0.0333(3) 0.0244(3) 0.0183(2) 0.0146(2) 0.00694(19) 0.0109(2)

loop_
_atom_type_symbol
_atom_type_description
_atom_type_scat_dispersion_real
_atom_type_scat_dispersion_imag
_atom_type_scat_source
C C 0.0033 0.0016 'International Tables Vol C Tables 4.2.6.8 and 6.1.1.4'
H H 0.0000 0.0000 'International Tables Vol C Tables 4.2.6.8 and 6.1.1.4'
N N 0.0061 0.0033 'International Tables Vol C Tables 4.2.6.8 and 6.1.1.4'
S S 0.1246 0.1234 'International Tables Vol C Tables 4.2.6.8 and 6.1.1.4'
Cl Cl 0.1484 0.1585 'International Tables Vol C Tables 4.2.6.8 and 6.1.1.4'

loop_
_geom_angle_atom_site_label_1
_geom_angle_atom_site_label_2
_geom_angle_atom_site_label_3
_geom_angle
_geom_angle_publ_flag
C6 N1 C2 113.18(16) no
N3 C2 N1 127.66(17) no
N3 C2 S2 119.89(14) no
N1 C2 S2 112.44(14) no
C2 S2 C21 102.86(9) no
S2 C21 H21A 109.5 no
S2 C21 H21B 109.5 no
H21A C21 H21B 109.5 no
S2 C21 H21C 109.5 no
H21A C21 H21C 109.5 no
H21B C21 H21C 109.5 no
C2 N3 C4 116.74(16) no
N3 C4 N4 120.58(17) no
N3 C4 C5 120.53(17) no
N4 C4 C5 118.87(17) no
C41 N4 C4 116.07(17) no
N4 C41 N41 123.31(18) no
N4 C41 H41 118.3 no
N41 C41 H41 118.3 no
C41 N41 C43 121.59(17) no
C41 N41 C44 121.80(17) no
C43 N41 C44 116.60(16) no
N41 C43 H43A 109.5 no
N41 C43 H43B 109.5 no
H43A C43 H43B 109.5 no
N41 C43 H43C 109.5 no
H43A C43 H43C 109.5 no
H43B C43 H43C 109.5 no
N41 C44 H44A 109.5 no
N41 C44 H44B 109.5 no
H44A C44 H44B 109.5 no
N41 C44 H44C 109.5 no
H44A C44 H44C 109.5 no
H44B C44 H44C 109.5 no
C6 C5 C4 115.92(17) no
C6 C5 H5 122.0 no
C4 C5 H5 122.0 no
N1 C6 C5 125.91(18) no
N1 C6 Cl6 114.60(14) no
C5 C6 Cl6 119.48(15) no

loop_
_geom_bond_atom_site_label_1
_geom_bond_atom_site_label_2
_geom_bond_distance
_geom_bond_publ_flag
N1 C6 1.337(2) no
N1 C2 1.350(2) no
C2 N3 1.331(2) no
C2 S2 1.7553(19) no
S2 C21 1.796(2) no
C21 H21A 0.98 no
C21 H21B 0.98 no
C21 H21C 0.98 no
N3 C4 1.360(2) no
C4 N4 1.378(2) no
C4 C5 1.406(3) no
N4 C41 1.296(3) no
C41 N41 1.330(2) no
C41 H41 0.95 no
N41 C43 1.455(3) no
N41 C44 1.460(3) no
C43 H43A 0.98 no
C43 H43B 0.98 no
C43 H43C 0.98 no
C44 H44A 0.98 no
C44 H44B 0.98 no
C44 H44C 0.98 no
C5 C6 1.367(3) no
C5 H5 0.95 no
C6 Cl6 1.748(2) no

loop_
_geom_torsion_atom_site_label_1
_geom_torsion_atom_site_label_2
_geom_torsion_atom_site_label_3
_geom_torsion_atom_site_label_4
_geom_torsion
_geom_torsion_publ_flag
C6 N1 C2 N3 0.3(3) no
C6 N1 C2 S2 -179.79(13) no
N3 C2 S2 C21 0.17(18) y
N1 C2 S2 C21 -179.75(14) y
N1 C2 N3 C4 -0.5(3) no
S2 C2 N3 C4 179.60(13) no
C2 N3 C4 N4 -179.32(17) no
C2 N3 C4 C5 -1.1(3) no
N3 C4 N4 C41 -25.4(3) y
C5 C4 N4 C41 156.38(18) y
C4 N4 C41 N41 174.23(17) y
N4 C41 N41 C43 -3.4(3) y
N4 C41 N41 C44 175.22(18) y
N3 C4 C5 C6 2.7(3) no
N4 C4 C5 C6 -179.04(17) no
C2 N1 C6 C5 1.6(3) no
C2 N1 C6 Cl6 -177.26(13) y
C4 C5 C6 N1 -3.1(3) no
C4 C5 C6 Cl6 175.75(14) y

loop_
_cod_related_entry_id
_cod_related_entry_database
_cod_related_entry_code
1 ChemSpider 30655040
